data_2312268
loop_
_publ_author_name
'Shahed, H.'
'Sharma, N.'
'Angst, M.'
'Voigt, J.'
'Per&#xdf;on, J'
'Prakash, P.'
'T&#xf6;rnroos, K W'
'Chernyshov, D.'
'Gildenast, H.'
'Ohl, M.'
'Saffarini, G.'
'Grzechnik, A.'
'Friese, K.'

_publ_section_title
;
 Structural insight into the cooperativity of spin crossover compounds.
;
_journal_issue 'Pt 5'
_journal_name_full 'Acta crystallographica Section B, Structural science, crystal engineering and materials'
_journal_page_first 354
_journal_page_last 367
_journal_paper_doi 10.1107/S2052520623005814
_journal_volume 79
_journal_year 2023
_chemical_formula_sum 'C10.86 H8 Fe0.29 N1.71 S0.57'
_chemical_formula_weight 196.75
_space_group_crystal_system orthorhombic
_space_group_IT_number 56
_space_group_name_Hall '-P 2ab 2ac'
_space_group_name_H-M_alt 'P c c n'
_atom_sites_solution_hydrogens geom
_audit_creation_method SHELXL-2019/2
_cell_angle_alpha 90
_cell_angle_beta 90
_cell_angle_gamma 90
_cell_formula_units_Z 14
_cell_length_a 12.3525(2)
_cell_length_b 14.7569(3)
_cell_length_c 18.2457(3)
_cell_measurement_reflns_used 5327
_cell_measurement_temperature 135(2)
_cell_measurement_theta_max 27.89
_cell_measurement_theta_min 1.969
_cell_volume 3325.91(10)
_computing_structure_refinement 'SHELXL-2019/2 (Sheldrick, 2019)'
_diffrn_ambient_temperature 293(2)
_diffrn_measured_fraction_theta_full 0.984
_diffrn_measured_fraction_theta_max 0.815
_diffrn_measurement_device_type '4-circle diffractometer'
_diffrn_radiation_type Synchrotron
_diffrn_radiation_wavelength 0.65524
_diffrn_reflns_av_R_equivalents 0.0748
_diffrn_reflns_av_unetI/netI 0.0566
_diffrn_reflns_Laue_measured_fraction_full 0.984
_diffrn_reflns_Laue_measured_fraction_max 0.815
_diffrn_reflns_limit_h_max 19
_diffrn_reflns_limit_h_min -19
_diffrn_reflns_limit_k_max 18
_diffrn_reflns_limit_k_min -18
_diffrn_reflns_limit_l_max 29
_diffrn_reflns_limit_l_min -29
_diffrn_reflns_number 34251
_diffrn_reflns_point_group_measured_fraction_full 0.984
_diffrn_reflns_point_group_measured_fraction_max 0.815
_diffrn_reflns_theta_full 23.150
_diffrn_reflns_theta_max 32.937
_diffrn_reflns_theta_min 1.982
_exptl_absorpt_coefficient_mu 0.452
_exptl_crystal_density_diffrn 1.375
_exptl_crystal_description irregular
_exptl_crystal_F_000 1424
_refine_diff_density_max 0.523
_refine_diff_density_min -0.310
_refine_diff_density_rms 0.071
_refine_ls_extinction_method none
_refine_ls_goodness_of_fit_ref 1.151
_refine_ls_hydrogen_treatment constr
_refine_ls_matrix_type full
_refine_ls_number_parameters 213
_refine_ls_number_reflns 6500
_refine_ls_number_restraints 0
_refine_ls_restrained_S_all 1.151
_refine_ls_R_factor_all 0.1156
_refine_ls_R_factor_gt 0.0784
_refine_ls_shift/su_max 0.001
_refine_ls_shift/su_mean 0.000
_refine_ls_structure_factor_coef Fsqd
_refine_ls_weighting_details 'w=1/[\s^2^(Fo^2^)+(0.0424P)^2^+2.4966P] where P=(Fo^2^+2Fc^2^)/3'
_refine_ls_weighting_scheme calc
_refine_ls_wR_factor_gt 0.1351
_refine_ls_wR_factor_ref 0.1486
_reflns_Friedel_coverage 0.000
_reflns_number_gt 4671
_reflns_number_total 6500
_reflns_threshold_expression 'I > 2\s(I)'
_cod_data_source_file Bia_Portho_135K.cif
_cod_data_source_block Bia_dw4400_135K
_cod_depositor_comments 'Adding full bibliography for 2312165--2312274.cif.'
_cod_database_code 2312268
_shelx_shelxl_version_number 2019/2
_shelx_space_group_comment
;
The symmetry employed for this shelxl refinement is uniquely defined
by the following loop, which should always be used as a source of
symmetry information in preference to the above space-group names.
They are only intended as comments.
;

loop_
_space_group_symop_operation_xyz
'x, y, z'
'-x+1/2, -y+1/2, z'
'-x, y+1/2, -z+1/2'
'x+1/2, -y, -z+1/2'
'-x, -y, -z'
'x-1/2, y-1/2, -z'
'x, -y-1/2, z-1/2'
'-x-1/2, y, z-1/2'

loop_
_atom_site_label
_atom_site_type_symbol
_atom_site_fract_x
_atom_site_fract_y
_atom_site_fract_z
_atom_site_U_iso_or_equiv
_atom_site_adp_type
_atom_site_occupancy
_atom_site_site_symmetry_order
_atom_site_calc_flag
_atom_site_refinement_flags_posn
_atom_site_refinement_flags_adp
_atom_site_refinement_flags_occupancy
_atom_site_disorder_assembly
_atom_site_disorder_group
Fe01 Fe 0.750000 0.750000 0.58980(2) 0.02492(11) Uani 1 2 d S T P . .
S002 S 0.84742(5) 0.56000(5) 0.39219(3) 0.03691(16) Uani 1 1 d . . . . .
N003 N 0.72550(15) 0.83890(13) 0.66837(10) 0.0264(4) Uani 1 1 d . . . . .
N004 N 0.79053(16) 0.66524(14) 0.51338(10) 0.0316(4) Uani 1 1 d . . . . .
N005 N 0.89554(15) 0.80298(13) 0.59510(10) 0.0288(4) Uani 1 1 d . . . . .
C006 C 0.62722(18) 0.84941(15) 0.70911(12) 0.0269(4) Uani 1 1 d . . . . .
C007 C 0.53246(19) 0.87498(16) 0.67343(12) 0.0293(5) Uani 1 1 d . . . . .
H007 H 0.532922 0.886635 0.623337 0.035 Uiso 1 1 calc R U . . .
C008 C 0.90851(19) 0.86503(17) 0.64891(12) 0.0302(5) Uani 1 1 d . . . . .
C009 C 0.8100(2) 0.88225(16) 0.68949(13) 0.0304(5) Uani 1 1 d . . . . .
H009 H 0.808031 0.922483 0.728702 0.036 Uiso 1 1 calc R U . . .
C00A C 0.62557(19) 0.83169(17) 0.78419(12) 0.0313(5) Uani 1 1 d . . . . .
H00A H 0.688731 0.814545 0.808214 0.038 Uiso 1 1 calc R U . . .
C00B C 0.43418(19) 0.86607(16) 0.78830(13) 0.0300(5) Uani 1 1 d . . . . .
C00C C 0.43799(19) 0.88286(16) 0.71300(12) 0.0294(5) Uani 1 1 d . . . . .
H00C H 0.374854 0.899855 0.688871 0.035 Uiso 1 1 calc R U . . .
C00D C 0.81282(18) 0.62242(16) 0.46277(12) 0.0282(4) Uani 1 1 d . . . . .
C00E C 0.5298(2) 0.83970(17) 0.82276(13) 0.0332(5) Uani 1 1 d . . . . .
H00E H 0.529072 0.827229 0.872721 0.040 Uiso 1 1 calc R U . . .
C00F C 0.3327(2) 0.88033(17) 0.83072(13) 0.0324(5) Uani 1 1 d . . . . .
C00G C 0.9819(2) 0.78291(19) 0.55293(14) 0.0352(5) Uani 1 1 d . . . . .
H00G H 0.974028 0.741003 0.515237 0.042 Uiso 1 1 calc R U . . .
C00H C 0.3378(2) 0.91432(18) 0.90190(13) 0.0379(6) Uani 1 1 d . . . . .
H00H H 0.404822 0.926915 0.922829 0.045 Uiso 1 1 calc R U . . .
C00I C 1.0068(2) 0.9082(2) 0.66214(15) 0.0398(6) Uani 1 1 d . . . . .
H00I H 1.013222 0.950643 0.699583 0.048 Uiso 1 1 calc R U . . .
C00J C 0.2313(2) 0.86228(19) 0.80085(15) 0.0375(6) Uani 1 1 d . . . . .
H00J H 0.226205 0.839707 0.753386 0.045 Uiso 1 1 calc R U . . .
C00K C 0.1374(2) 0.8776(2) 0.84112(17) 0.0456(7) Uani 1 1 d . . . . .
H00K H 0.070155 0.864887 0.820621 0.055 Uiso 1 1 calc R U . . .
C00L C 1.0945(2) 0.8868(2) 0.61855(16) 0.0454(7) Uani 1 1 d . . . . .
H00L H 1.160928 0.915025 0.625793 0.055 Uiso 1 1 calc R U . . .
C00M C 0.2438(2) 0.9296(2) 0.94191(15) 0.0441(6) Uani 1 1 d . . . . .
H00M H 0.248377 0.952011 0.989441 0.053 Uiso 1 1 calc R U . . .
C00N C 0.1440(2) 0.9116(2) 0.91161(16) 0.0474(7) Uani 1 1 d . . . . .
H00N H 0.081235 0.922337 0.938432 0.057 Uiso 1 1 calc R U . . .
C00O C 1.0819(2) 0.8228(2) 0.56405(16) 0.0425(6) Uani 1 1 d . . . . .
H00O H 1.140542 0.806486 0.534891 0.051 Uiso 1 1 calc R U . . .

loop_
_atom_site_aniso_label
_atom_site_aniso_U_11
_atom_site_aniso_U_22
_atom_site_aniso_U_33
_atom_site_aniso_U_23
_atom_site_aniso_U_13
_atom_site_aniso_U_12
Fe01 0.02681(19) 0.0265(2) 0.02148(18) 0.000 0.000 -0.00069(18)
S002 0.0380(3) 0.0443(4) 0.0285(3) -0.0075(3) 0.0078(2) 0.0003(3)
N003 0.0297(9) 0.0259(10) 0.0236(8) 0.0008(7) -0.0009(6) 0.0013(7)
N004 0.0358(10) 0.0335(11) 0.0255(9) -0.0004(8) 0.0026(8) -0.0014(8)
N005 0.0299(9) 0.0294(10) 0.0272(9) 0.0065(8) 0.0005(7) -0.0014(7)
C006 0.0315(10) 0.0219(11) 0.0274(10) -0.0011(8) -0.0005(8) 0.0022(8)
C007 0.0346(11) 0.0277(12) 0.0256(10) -0.0002(8) -0.0021(8) 0.0028(9)
C008 0.0319(11) 0.0291(12) 0.0297(11) 0.0050(9) -0.0029(8) -0.0023(9)
C009 0.0373(12) 0.0273(12) 0.0266(10) -0.0018(9) -0.0023(9) -0.0024(9)
C00A 0.0332(11) 0.0341(13) 0.0266(10) 0.0015(9) -0.0031(8) 0.0083(9)
C00B 0.0357(11) 0.0242(12) 0.0300(11) 0.0005(9) 0.0015(9) 0.0064(9)
C00C 0.0304(10) 0.0283(12) 0.0295(10) 0.0015(9) -0.0024(8) 0.0043(9)
C00D 0.0268(10) 0.0325(12) 0.0253(10) 0.0029(9) 0.0004(8) -0.0027(9)
C00E 0.0384(12) 0.0362(14) 0.0251(10) 0.0033(9) 0.0020(9) 0.0096(10)
C00F 0.0360(12) 0.0290(13) 0.0321(11) 0.0051(9) 0.0038(9) 0.0098(9)
C00G 0.0336(12) 0.0396(14) 0.0323(11) 0.0068(10) 0.0056(9) -0.0015(10)
C00H 0.0431(13) 0.0389(14) 0.0316(12) 0.0038(10) 0.0009(10) 0.0135(11)
C00I 0.0367(12) 0.0392(15) 0.0435(14) 0.0033(12) -0.0085(11) -0.0104(11)
C00J 0.0370(13) 0.0364(14) 0.0390(13) 0.0026(11) 0.0015(10) 0.0087(10)
C00K 0.0342(13) 0.0489(18) 0.0536(16) 0.0085(14) 0.0071(12) 0.0105(12)
C00L 0.0307(12) 0.0548(18) 0.0508(16) 0.0142(14) -0.0064(11) -0.0111(12)
C00M 0.0509(15) 0.0479(16) 0.0336(12) 0.0046(11) 0.0095(11) 0.0201(13)
C00N 0.0438(15) 0.0504(18) 0.0481(15) 0.0102(13) 0.0146(12) 0.0214(13)
C00O 0.0312(12) 0.0526(17) 0.0436(14) 0.0151(13) 0.0068(10) -0.0028(11)

loop_
_atom_type_symbol
_atom_type_description
_atom_type_scat_dispersion_real
_atom_type_scat_dispersion_imag
_atom_type_scat_source
Fe Fe 0.3265 0.6960 'International Tables Vol C Tables 4.2.6.8 and 6.1.1.4'
C C 0.0024 0.0013 'International Tables Vol C Tables 4.2.6.8 and 6.1.1.4'
H H 0.0000 0.0000 'International Tables Vol C Tables 4.2.6.8 and 6.1.1.4'
N N 0.0049 0.0027 'International Tables Vol C Tables 4.2.6.8 and 6.1.1.4'
S S 0.1051 0.1002 'International Tables Vol C Tables 4.2.6.8 and 6.1.1.4'

loop_
_geom_angle_atom_site_label_1
_geom_angle_atom_site_label_2
_geom_angle_atom_site_label_3
_geom_angle
_geom_angle_site_symmetry_1
_geom_angle_site_symmetry_3
_geom_angle_publ_flag
N004 Fe01 N004 88.03(12) 2_665 . ?
N004 Fe01 N005 93.20(9) 2_665 2_665 ?
N004 Fe01 N005 90.86(8) . 2_665 ?
N004 Fe01 N005 90.86(8) 2_665 . ?
N004 Fe01 N005 93.20(9) . . ?
N005 Fe01 N005 174.35(11) 2_665 . ?
N004 Fe01 N003 93.10(8) 2_665 . ?
N004 Fe01 N003 173.86(8) . . ?
N005 Fe01 N003 95.10(8) 2_665 . ?
N005 Fe01 N003 80.75(8) . . ?
N004 Fe01 N003 173.86(8) 2_665 2_665 ?
N004 Fe01 N003 93.10(8) . 2_665 ?
N005 Fe01 N003 80.76(8) 2_665 2_665 ?
N005 Fe01 N003 95.10(8) . 2_665 ?
N003 Fe01 N003 86.40(11) . 2_665 ?
C009 N003 C006 118.7(2) . . ?
C009 N003 Fe01 115.23(16) . . ?
C006 N003 Fe01 125.53(15) . . ?
C00D N004 Fe01 172.6(2) . . ?
C00G N005 C008 118.0(2) . . ?
C00G N005 Fe01 127.53(18) . . ?
C008 N005 Fe01 114.46(15) . . ?
C007 C006 C00A 119.9(2) . . ?
C007 C006 N003 119.98(19) . . ?
C00A C006 N003 120.1(2) . . ?
C00C C007 C006 119.4(2) . . ?
N005 C008 C00I 122.6(2) . . ?
N005 C008 C009 113.0(2) . . ?
C00I C008 C009 124.3(2) . . ?
N003 C009 C008 116.3(2) . . ?
C00E C00A C006 119.8(2) . . ?
C00E C00B C00C 117.7(2) . . ?
C00E C00B C00F 121.3(2) . . ?
C00C C00B C00F 121.0(2) . . ?
C007 C00C C00B 122.0(2) . . ?
N004 C00D S002 178.3(2) . . ?
C00A C00E C00B 121.3(2) . . ?
C00J C00F C00H 118.4(2) . . ?
C00J C00F C00B 121.8(2) . . ?
C00H C00F C00B 119.8(2) . . ?
N005 C00G C00O 122.0(3) . . ?
C00M C00H C00F 120.6(3) . . ?
C00L C00I C008 118.6(3) . . ?
C00K C00J C00F 120.8(3) . . ?
C00N C00K C00J 120.1(3) . . ?
C00O C00L C00I 118.9(2) . . ?
C00N C00M C00H 120.4(3) . . ?
C00M C00N C00K 119.7(3) . . ?
C00L C00O C00G 119.8(3) . . ?

loop_
_geom_bond_atom_site_label_1
_geom_bond_atom_site_label_2
_geom_bond_distance
_geom_bond_site_symmetry_2
_geom_bond_publ_flag
Fe01 N004 1.939(2) 2_665 ?
Fe01 N004 1.939(2) . ?
Fe01 N005 1.9628(19) 2_665 ?
Fe01 N005 1.9628(19) . ?
Fe01 N003 1.9666(19) . ?
Fe01 N003 1.9667(19) 2_665 ?
S002 C00D 1.640(2) . ?
N003 C009 1.283(3) . ?
N003 C006 1.432(3) . ?
N004 C00D 1.152(3) . ?
N005 C00G 1.348(3) . ?
N005 C008 1.352(3) . ?
C006 C007 1.391(3) . ?
C006 C00A 1.395(3) . ?
C007 C00C 1.377(3) . ?
C008 C00I 1.392(3) . ?
C008 C009 1.447(3) . ?
C00A C00E 1.382(3) . ?
C00B C00E 1.393(3) . ?
C00B C00C 1.397(3) . ?
C00B C00F 1.488(3) . ?
C00F C00J 1.392(4) . ?
C00F C00H 1.394(3) . ?
C00G C00O 1.383(4) . ?
C00H C00M 1.390(4) . ?
C00I C00L 1.381(4) . ?
C00J C00K 1.391(4) . ?
C00K C00N 1.383(4) . ?
C00L C00O 1.380(4) . ?
C00M C00N 1.377(4) . ?
